data_4025646
loop_
_publ_author_name
'Andrei Poloukhtine'
'Valentin Rassadin'
'Alexander Kuzmin'
'Vladimir V. Popik'

_publ_section_title
;
 Nucleophilic Cycloaromatization of Ynamide-Terminated Enediynes
;
_journal_name_full 'Journal of Organic Chemistry'
_journal_page_first 5953
_journal_page_last 5962
_journal_paper_doi 10.1021/jo101238x
_journal_volume 75
_journal_year 2010
_chemical_formula_sum 'C21 H19 N O3 S'
_chemical_formula_weight 365.43
_chemical_name_systematic
; 
 ? 
;
_space_group_IT_number 61
_symmetry_cell_setting orthorhombic
_symmetry_space_group_name_Hall '-P 2ac 2ab'
_symmetry_space_group_name_H-M 'P b c a'
_atom_sites_solution_hydrogens geom
_atom_sites_solution_primary direct
_atom_sites_solution_secondary difmap
_audit_creation_method SHELXL-97
_cell_angle_alpha 90.00
_cell_angle_beta 90.00
_cell_angle_gamma 90.00
_cell_formula_units_Z 8
_cell_length_a 19.6437(9)
_cell_length_b 7.6770(4)
_cell_length_c 24.6400(11)
_cell_measurement_temperature 273(2)
_cell_volume 3715.8(3)
_computing_structure_refinement 'SHELXL-97 (Sheldrick, 1997)'
_computing_structure_solution 'SHELXS-97 (Sheldrick, 1990)'
_diffrn_ambient_temperature 273(2)
_diffrn_measured_fraction_theta_full 0.999
_diffrn_measured_fraction_theta_max 0.999
_diffrn_radiation_monochromator graphite
_diffrn_radiation_source 'fine-focus sealed tube'
_diffrn_radiation_type MoK\a
_diffrn_radiation_wavelength 0.71073
_diffrn_reflns_av_R_equivalents 0.0504
_diffrn_reflns_av_sigmaI/netI 0.0227
_diffrn_reflns_limit_h_max 25
_diffrn_reflns_limit_h_min -25
_diffrn_reflns_limit_k_max 9
_diffrn_reflns_limit_k_min -9
_diffrn_reflns_limit_l_max 31
_diffrn_reflns_limit_l_min -31
_diffrn_reflns_number 43556
_diffrn_reflns_theta_full 27.00
_diffrn_reflns_theta_max 27.00
_diffrn_reflns_theta_min 2.65
_exptl_absorpt_coefficient_mu 0.194
_exptl_absorpt_correction_T_max 0.9771
_exptl_absorpt_correction_T_min 0.9369
_exptl_absorpt_correction_type multi-scan
_exptl_absorpt_process_details 'BRUKER SADABS'
_exptl_crystal_colour yellow
_exptl_crystal_density_diffrn 1.306
_exptl_crystal_density_method 'not measured'
_exptl_crystal_F_000 1536
_exptl_crystal_size_max 0.34
_exptl_crystal_size_mid 0.28
_exptl_crystal_size_min 0.12
_refine_diff_density_max 0.293
_refine_diff_density_min -0.314
_refine_diff_density_rms 0.043
_refine_ls_extinction_method none
_refine_ls_goodness_of_fit_ref 1.054
_refine_ls_hydrogen_treatment constr
_refine_ls_matrix_type full
_refine_ls_number_parameters 265
_refine_ls_number_reflns 4044
_refine_ls_number_restraints 77
_refine_ls_restrained_S_all 1.048
_refine_ls_R_factor_all 0.0851
_refine_ls_R_factor_gt 0.0538
_refine_ls_shift/su_max 0.000
_refine_ls_shift/su_mean 0.000
_refine_ls_structure_factor_coef Fsqd
_refine_ls_weighting_details 'calc w=1/[\s^2^(Fo^2^)+(0.0776P)^2^+2.2006P] where P=(Fo^2^+2Fc^2^)/3'
_refine_ls_weighting_scheme calc
_refine_ls_wR_factor_gt 0.1452
_refine_ls_wR_factor_ref 0.1745
_reflns_number_gt 2685
_reflns_number_total 4044
_reflns_threshold_expression >2sigma(I)
_cod_data_source_file jo101238x_si_001.cif
_cod_data_source_block j1
_cod_database_code 4025646

loop_
_symmetry_equiv_pos_as_xyz
'x, y, z'
'-x+1/2, -y, z+1/2'
'-x, y+1/2, -z+1/2'
'x+1/2, -y+1/2, -z'
'-x, -y, -z'
'x-1/2, y, -z-1/2'
'x, -y-1/2, z-1/2'
'-x-1/2, y-1/2, z'

loop_
_atom_site_label
_atom_site_type_symbol
_atom_site_fract_x
_atom_site_fract_y
_atom_site_fract_z
_atom_site_U_iso_or_equiv
_atom_site_adp_type
_atom_site_occupancy
_atom_site_symmetry_multiplicity
_atom_site_calc_flag
_atom_site_refinement_flags
_atom_site_disorder_assembly
_atom_site_disorder_group
S1 S 0.13700(3) 0.29683(10) 0.30194(3) 0.0541(2) Uani 1 1 d . . .
O1 O 0.15734(11) 0.3715(4) 0.25197(8) 0.0774(7) Uani 1 1 d . . .
O2 O 0.16035(10) 0.1285(3) 0.31759(8) 0.0677(6) Uani 1 1 d . . .
N1 N 0.16288(11) 0.4325(3) 0.34990(8) 0.0532(5) Uani 1 1 d . . .
C1 C 0.17197(15) 0.3213(4) 0.44644(11) 0.0545(6) Uani 1 1 d . . .
C2 C 0.16782(13) 0.3709(4) 0.40122(11) 0.0506(6) Uani 1 1 d . . .
C3 C 0.16606(17) 0.6236(4) 0.33869(14) 0.0702(8) Uani 1 1 d . B .
H3A H 0.1375 0.6498 0.3077 0.084 Uiso 1 1 calc R . .
H3B H 0.2125 0.6547 0.3293 0.084 Uiso 1 1 calc R . .
C4 C 0.1435(2) 0.7326(4) 0.38597(16) 0.0822(10) Uani 1 1 d D . .
H4A H 0.1582 0.8517 0.3801 0.099 Uiso 1 1 calc R A 1
H4B H 0.1657 0.6903 0.4185 0.099 Uiso 1 1 calc R A 1
C5 C 0.0677(8) 0.731(2) 0.3949(5) 0.081(4) Uani 0.577(9) 1 d PDU B 1
H5A H 0.0478 0.8184 0.3712 0.097 Uiso 0.577(9) 1 calc PR B 1
H5B H 0.0505 0.6190 0.3833 0.097 Uiso 0.577(9) 1 calc PR B 1
C6 C 0.0410(4) 0.7659(9) 0.4535(3) 0.069(2) Uani 0.577(9) 1 d PDU B 1
H6 H -0.0083 0.7483 0.4562 0.082 Uiso 0.577(9) 1 calc PR B 1
O3 O 0.0592(3) 0.9444(6) 0.4618(2) 0.096(2) Uani 0.577(9) 1 d PDU B 1
H3 H 0.0521 0.9712 0.4935 0.144 Uiso 0.577(9) 1 calc PR B 1
C5' C 0.0684(10) 0.702(3) 0.4032(8) 0.095(6) Uani 0.423(9) 1 d PDU B 2
H5'1 H 0.0586 0.5801 0.4097 0.114 Uiso 0.423(9) 1 calc PR B 2
H5'2 H 0.0364 0.7490 0.3770 0.114 Uiso 0.423(9) 1 calc PR B 2
C6' C 0.0696(6) 0.809(2) 0.4564(7) 0.108(5) Uani 0.423(9) 1 d PDU B 2
H6' H 0.1045 0.9001 0.4584 0.130 Uiso 0.423(9) 1 calc PR B 2
O3' O 0.0015(4) 0.8676(14) 0.4612(4) 0.132(4) Uani 0.423(9) 1 d PDU B 2
H3' H -0.0108 0.8589 0.4928 0.198 Uiso 0.423(9) 1 calc PR B 2
C7 C 0.0790(2) 0.6578(6) 0.49467(17) 0.0949(12) Uani 1 1 d . . .
C8 C 0.1041(2) 0.5399(5) 0.51878(14) 0.0802(10) Uani 1 1 d . B .
C9 C 0.13579(16) 0.3847(5) 0.53940(12) 0.0662(8) Uani 1 1 d . . .
C10 C 0.13288(19) 0.3370(5) 0.59400(13) 0.0797(10) Uani 1 1 d . B .
H10 H 0.1103 0.4081 0.6187 0.096 Uiso 1 1 calc R . .
C11 C 0.1631(2) 0.1860(6) 0.61152(13) 0.0858(11) Uani 1 1 d . . .
H11 H 0.1608 0.1555 0.6480 0.103 Uiso 1 1 calc R B .
C12 C 0.19662(19) 0.0796(6) 0.57566(13) 0.0838(11) Uani 1 1 d . B .
H12 H 0.2172 -0.0220 0.5881 0.101 Uiso 1 1 calc R . .
C13 C 0.20009(17) 0.1223(5) 0.52125(12) 0.0694(8) Uani 1 1 d . . .
H13 H 0.2227 0.0493 0.4971 0.083 Uiso 1 1 calc R B .
C14 C 0.16986(14) 0.2738(4) 0.50271(10) 0.0555(7) Uani 1 1 d . B .
C15 C 0.04764(13) 0.2978(3) 0.30529(9) 0.0463(6) Uani 1 1 d . . .
C16 C 0.01023(14) 0.3799(4) 0.26509(11) 0.0584(7) Uani 1 1 d . . .
H16 H 0.0320 0.4365 0.2366 0.070 Uiso 1 1 calc R . .
C17 C -0.05986(15) 0.3762(4) 0.26794(12) 0.0635(8) Uani 1 1 d . . .
H17 H -0.0851 0.4296 0.2407 0.076 Uiso 1 1 calc R . .
C18 C -0.09349(14) 0.2952(4) 0.31024(12) 0.0579(7) Uani 1 1 d . . .
C19 C -0.05461(15) 0.2158(4) 0.35020(11) 0.0626(7) Uani 1 1 d . . .
H19 H -0.0764 0.1614 0.3791 0.075 Uiso 1 1 calc R . .
C20 C 0.01525(14) 0.2156(4) 0.34810(10) 0.0548(6) Uani 1 1 d . . .
H20 H 0.0405 0.1610 0.3751 0.066 Uiso 1 1 calc R . .
C21 C -0.17032(16) 0.2939(5) 0.31204(16) 0.0860(11) Uani 1 1 d . . .
H21A H -0.1853 0.2324 0.3438 0.129 Uiso 1 1 calc R . .
H21B H -0.1876 0.2369 0.2802 0.129 Uiso 1 1 calc R . .
H21C H -0.1869 0.4115 0.3132 0.129 Uiso 1 1 calc R . .

loop_
_atom_site_aniso_label
_atom_site_aniso_U_11
_atom_site_aniso_U_22
_atom_site_aniso_U_33
_atom_site_aniso_U_23
_atom_site_aniso_U_13
_atom_site_aniso_U_12
S1 0.0497(4) 0.0699(5) 0.0426(3) -0.0028(3) -0.0005(3) 0.0023(3)
O1 0.0654(12) 0.1218(19) 0.0451(10) 0.0049(12) 0.0082(9) -0.0104(12)
O2 0.0632(12) 0.0671(13) 0.0727(13) -0.0151(11) -0.0114(10) 0.0156(10)
N1 0.0553(12) 0.0557(13) 0.0486(12) 0.0049(10) -0.0073(10) -0.0024(10)
C1 0.0601(16) 0.0548(16) 0.0486(14) -0.0062(12) -0.0044(12) -0.0001(13)
C2 0.0493(14) 0.0529(15) 0.0496(14) -0.0034(12) -0.0041(11) 0.0022(12)
C3 0.0700(19) 0.0620(19) 0.079(2) 0.0168(16) -0.0007(16) -0.0093(16)
C4 0.105(3) 0.0506(17) 0.090(2) 0.0013(17) -0.012(2) -0.0052(18)
C5 0.114(8) 0.058(5) 0.071(4) -0.006(5) -0.022(4) 0.034(4)
C6 0.063(4) 0.055(4) 0.088(4) -0.007(3) 0.001(4) 0.016(3)
O3 0.118(5) 0.057(3) 0.113(4) -0.017(2) -0.003(3) 0.009(3)
C5' 0.088(9) 0.088(10) 0.108(10) 0.022(7) -0.002(7) 0.043(7)
C6' 0.081(7) 0.079(9) 0.165(10) -0.030(8) -0.020(8) 0.014(7)
O3' 0.088(6) 0.130(7) 0.178(8) -0.070(7) -0.009(5) 0.021(6)
C7 0.119(3) 0.083(3) 0.083(3) -0.021(2) 0.017(2) 0.025(2)
C8 0.096(3) 0.081(3) 0.0638(19) -0.0175(18) 0.0092(18) 0.008(2)
C9 0.0688(18) 0.078(2) 0.0522(15) -0.0090(15) -0.0003(13) -0.0105(16)
C10 0.089(2) 0.101(3) 0.0493(16) -0.0138(17) 0.0057(16) -0.020(2)
C11 0.090(2) 0.124(3) 0.0430(15) 0.0102(19) -0.0069(16) -0.031(2)
C12 0.088(2) 0.102(3) 0.0620(19) 0.0253(19) -0.0129(17) -0.010(2)
C13 0.075(2) 0.077(2) 0.0557(16) 0.0079(15) -0.0053(14) 0.0004(17)
C14 0.0566(15) 0.0649(18) 0.0449(13) -0.0006(12) -0.0062(11) -0.0081(14)
C15 0.0476(12) 0.0498(14) 0.0414(12) -0.0019(11) -0.0024(10) -0.0009(11)
C16 0.0596(16) 0.0626(17) 0.0530(15) 0.0147(13) -0.0069(12) -0.0070(14)
C17 0.0619(17) 0.0569(17) 0.0716(19) 0.0074(14) -0.0154(14) 0.0036(14)
C18 0.0513(14) 0.0540(16) 0.0686(17) -0.0145(14) 0.0038(13) -0.0002(13)
C19 0.0641(17) 0.072(2) 0.0517(15) -0.0042(14) 0.0124(13) -0.0083(15)
C20 0.0639(16) 0.0587(16) 0.0419(13) 0.0046(12) -0.0023(11) -0.0010(13)
C21 0.0528(17) 0.096(3) 0.109(3) -0.024(2) 0.0072(17) 0.0003(18)

loop_
_atom_type_symbol
_atom_type_description
_atom_type_scat_dispersion_real
_atom_type_scat_dispersion_imag
_atom_type_scat_source
C C 0.0033 0.0016 'International Tables Vol C Tables 4.2.6.8 and 6.1.1.4'
H H 0.0000 0.0000 'International Tables Vol C Tables 4.2.6.8 and 6.1.1.4'
O O 0.0106 0.0060 'International Tables Vol C Tables 4.2.6.8 and 6.1.1.4'
N N 0.0061 0.0033 'International Tables Vol C Tables 4.2.6.8 and 6.1.1.4'
S S 0.1246 0.1234 'International Tables Vol C Tables 4.2.6.8 and 6.1.1.4'

loop_
_geom_angle_atom_site_label_1
_geom_angle_atom_site_label_2
_geom_angle_atom_site_label_3
_geom_angle
_geom_angle_site_symmetry_1
_geom_angle_site_symmetry_3
_geom_angle_publ_flag
O1 S1 O2 120.79(15) . . ?
O1 S1 N1 106.23(13) . . ?
O2 S1 N1 106.18(11) . . ?
O1 S1 C15 108.72(12) . . ?
O2 S1 C15 108.22(13) . . ?
N1 S1 C15 105.71(11) . . ?
C2 N1 C3 120.8(2) . . ?
C2 N1 S1 118.00(19) . . ?
C3 N1 S1 119.92(19) . . ?
C2 C1 C14 173.0(3) . . ?
C1 C2 N1 178.4(3) . . ?
N1 C3 C4 113.0(3) . . ?
C5' C4 C3 114.2(7) . . ?
C5' C4 C5 11.3(17) . . ?
C3 C4 C5 113.7(5) . . ?
C6 C5 C4 117.9(10) . . ?
O3 C6 C5 102.1(8) . . ?
O3 C6 C7 108.0(6) . . ?
C5 C6 C7 111.3(9) . . ?
C4 C5' C6' 97.9(13) . . ?
O3' C6' C7 107.9(13) . . ?
O3' C6' C5' 103.0(11) . . ?
C7 C6' C5' 97.1(15) . . ?
C8 C7 C6' 161.6(7) . . ?
C8 C7 C6 163.7(5) . . ?
C6' C7 C6 25.2(5) . . ?
C7 C8 C9 170.7(4) . . ?
C14 C9 C10 118.6(3) . . ?
C14 C9 C8 118.6(3) . . ?
C10 C9 C8 122.7(3) . . ?
C11 C10 C9 120.5(3) . . ?
C10 C11 C12 120.6(3) . . ?
C11 C12 C13 120.5(4) . . ?
C14 C13 C12 119.9(3) . . ?
C13 C14 C9 120.0(3) . . ?
C13 C14 C1 121.4(3) . . ?
C9 C14 C1 118.7(3) . . ?
C16 C15 C20 120.6(2) . . ?
C16 C15 S1 119.9(2) . . ?
C20 C15 S1 119.54(19) . . ?
C15 C16 C17 119.0(3) . . ?
C16 C17 C18 121.7(3) . . ?
C17 C18 C19 118.0(3) . . ?
C17 C18 C21 120.2(3) . . ?
C19 C18 C21 121.8(3) . . ?
C20 C19 C18 121.6(3) . . ?
C19 C20 C15 119.2(3) . . ?

loop_
_geom_bond_atom_site_label_1
_geom_bond_atom_site_label_2
_geom_bond_distance
_geom_bond_site_symmetry_2
_geom_bond_publ_flag
S1 O1 1.416(2) . ?
S1 O2 1.424(2) . ?
S1 N1 1.655(2) . ?
S1 C15 1.757(3) . ?
N1 C2 1.353(3) . ?
N1 C3 1.495(4) . ?
C1 C2 1.181(3) . ?
C1 C14 1.434(4) . ?
C3 C4 1.501(5) . ?
C4 C5' 1.553(17) . ?
C4 C5 1.505(16) . ?
C5 C6 1.560(11) . ?
C6 O3 1.430(8) . ?
C6 C7 1.507(10) . ?
C5' C6' 1.546(12) . ?
C6' O3' 1.415(12) . ?
C6' C7 1.51(2) . ?
C7 C8 1.190(5) . ?
C8 C9 1.437(5) . ?
C9 C14 1.410(4) . ?
C9 C10 1.395(4) . ?
C10 C11 1.372(6) . ?
C11 C12 1.372(5) . ?
C12 C13 1.382(4) . ?
C13 C14 1.384(4) . ?
C15 C16 1.385(3) . ?
C15 C20 1.384(3) . ?
C16 C17 1.379(4) . ?
C17 C18 1.382(4) . ?
C18 C19 1.387(4) . ?
C18 C21 1.510(4) . ?
C19 C20 1.373(4) . ?
